data_2008742
loop_
_publ_author_name
'Sheu, Chou-Fu'
'Lee, Jung-Si'

_publ_section_title
;
 Charge-transfer salt of
 bis(<i>cis</i>-1,2-diphenylethene-1,2-dithiolato)palladate(1 --) with
 cobaltocenium, and neutral
 bis(<i>cis</i>-1,2-diphenylethene-1,2-dithiolato)palladium
;
_journal_issue 7
_journal_name_full 'Acta Crystallographica Section C'
_journal_page_first 1069
_journal_page_last 1072
_journal_paper_doi 10.1107/S0108270199004564
_journal_volume 55
_journal_year 1999
_chemical_formula_iupac '[Pd (C14 H10 S2)2]'
_chemical_formula_sum 'C28 H20 Pd S4'
_chemical_formula_weight 591.08
_chemical_name_systematic
;
 ?
;
_space_group_IT_number 14
_symmetry_cell_setting monoclinic
_symmetry_space_group_name_Hall '-P 2yn'
_symmetry_space_group_name_H-M 'P 1 21/n 1'
_audit_creation_method SHELXL
_cell_angle_alpha 90.00
_cell_angle_beta 91.659(7)
_cell_angle_gamma 90.00
_cell_formula_units_Z 2
_cell_length_a 5.9472(6)
_cell_length_b 11.2387(10)
_cell_length_c 18.6239(13)
_cell_measurement_reflns_used 25
_cell_measurement_temperature 293(2)
_cell_measurement_theta_max 12.98
_cell_measurement_theta_min 5.88
_cell_volume 1244.28(19)
_computing_cell_refinement XSCANS
_computing_data_collection 'XSCANS (Siemens, 1994a)'
_computing_data_reduction XSCANS
_computing_molecular_graphics 'XP (Siemens, 1994b)'
_computing_publication_material SHELXTL93
_computing_structure_refinement 'SHELXL93 (Sheldrick, 1993)'
_computing_structure_solution 'SHELXS86 (Sheldrick, 1990)'
_diffrn_ambient_temperature 293(2)
_diffrn_measurement_device 'Siemens P4'
_diffrn_measurement_method 2\q/\w
_diffrn_radiation_monochromator graphite
_diffrn_radiation_source 'fine-focus sealed tube'
_diffrn_radiation_type MoK\a
_diffrn_radiation_wavelength 0.71073
_diffrn_reflns_av_R_equivalents 0.013
_diffrn_reflns_av_sigmaI/netI 0.026
_diffrn_reflns_limit_h_max 7
_diffrn_reflns_limit_h_min 0
_diffrn_reflns_limit_k_max 13
_diffrn_reflns_limit_k_min 0
_diffrn_reflns_limit_l_max 22
_diffrn_reflns_limit_l_min -22
_diffrn_reflns_number 2409
_diffrn_reflns_theta_max 24.99
_diffrn_reflns_theta_min 2.12
_diffrn_standards_decay_% 3.19
_diffrn_standards_interval_count 97
_diffrn_standards_number 3
_exptl_absorpt_coefficient_mu 1.097
_exptl_absorpt_correction_T_max 0.760
_exptl_absorpt_correction_T_min 0.666
_exptl_absorpt_correction_type 'empirical via \y scans (SHELXL93; Sheldrick, 1993)'
_exptl_crystal_colour black
_exptl_crystal_density_diffrn 1.578
_exptl_crystal_density_method 'not measured'
_exptl_crystal_description needle
_exptl_crystal_F_000 596
_exptl_crystal_size_max .40
_exptl_crystal_size_mid .38
_exptl_crystal_size_min .25
_refine_diff_density_max 0.253
_refine_diff_density_min -0.278
_refine_ls_extinction_method none
_refine_ls_goodness_of_fit_all 1.052
_refine_ls_goodness_of_fit_obs 1.058
_refine_ls_hydrogen_treatment refall
_refine_ls_matrix_type full
_refine_ls_number_parameters 191
_refine_ls_number_reflns 2182
_refine_ls_number_restraints 0
_refine_ls_restrained_S_all 1.054
_refine_ls_restrained_S_obs 1.058
_refine_ls_R_factor_all 0.029
_refine_ls_R_factor_obs 0.023
_refine_ls_shift/esd_max <0.001
_refine_ls_shift/esd_mean 0.000
_refine_ls_structure_factor_coef Fsqd
_refine_ls_weighting_details 'w = 1/[\s^2^(Fo^2^)+(0.0286P)^2^+0.4364P] where P = (Fo^2^+2Fc^2^)/3'
_refine_ls_weighting_scheme calc
_refine_ls_wR_factor_all 0.064
_refine_ls_wR_factor_obs 0.060
_reflns_number_observed 1933
_reflns_number_total 2183
_reflns_observed_criterion I>2\s(I)
_cod_data_source_file ta1234.cif
_cod_data_source_block II
_cod_depositor_comments
;
The following automatic conversions were performed:
'_symmetry_cell_setting' value 'Monoclinic' changed to 'monoclinic'
according to '/home/saulius/struct/CIF-dictionaries/cif_core.dic'
dictionary named 'cif_core.dic' version 2.4.1 from
2010-06-29.

'_geom_bond_publ_flag' value 'Y' changed to 'y' according to
'/home/saulius/struct/CIF-dictionaries/cif_core.dic' dictionary named
'cif_core.dic' version 2.4.1 from 2010-06-29 (5 times).

Automatic conversion script
Id: cif_fix_enum 1527 2010-12-29 10:47:43Z saulius 

The following automatic conversions were performed:

'_symmetry_cell_setting' value 'Monoclinic' changed to 'monoclinic'
according to /home/saulius/struct/CIF-dictionaries/cif_core.dic
dictionary named 'cif_core.dic' version 2.4.1 from 2010-06-29.

Automatic conversion script
Id: cif_fix_values 1715 2011-07-08 13:25:40Z adriana 

The following automatic conversions were performed:

'_refine_ls_weighting_scheme' value 'calc w =
1/[\s^2^(Fo^2^)+(0.0286P)^2^+0.4364P] where P = (Fo^2^+2Fc^2^)/3' was
changed to 'calc'. New tag '_refine_ls_weighting_details' was
created. The value of the new tag was set to 'w =
1/[\s^2^(Fo^2^)+(0.0286P)^2^+0.4364P] where P = (Fo^2^+2Fc^2^)/3'.

Automatic conversion script
Id: cif_fix_values 3143 2015-03-26 13:38:13Z robertas 
;
_cod_original_cell_volume 1244.3(2)
_cod_original_sg_symbol_H-M 'P 21/n'
_cod_database_code 2008742

loop_
_symmetry_equiv_pos_as_xyz
'x, y, z'
'-x+1/2, y+1/2, -z+1/2'
'-x, -y, -z'
'x-1/2, -y-1/2, z-1/2'

loop_
_atom_site_aniso_label
_atom_site_aniso_U_11
_atom_site_aniso_U_22
_atom_site_aniso_U_33
_atom_site_aniso_U_12
_atom_site_aniso_U_13
_atom_site_aniso_U_23
Pd 0.0441(2) 0.0317(2) 0.03210(15) -0.00577(11) 0.00310(10) -0.00500(10)
S1 0.0477(4) 0.0386(3) 0.0345(3) -0.0114(3) 0.0077(3) -0.0035(3)
S2 0.0535(4) 0.0450(4) 0.0321(3) -0.0139(3) 0.0097(3) -0.0074(3)
C1 0.0378(12) 0.0312(11) 0.0310(11) -0.0003(10) 0.0031(9) -0.0036(9)
C2 0.0381(12) 0.0326(12) 0.0312(11) -0.0009(10) 0.0019(9) -0.0031(9)
C11 0.0422(13) 0.0338(12) 0.0306(11) -0.0083(10) 0.0064(10) -0.0008(10)
C12 0.0455(14) 0.052(2) 0.0403(14) -0.0029(13) 0.0010(11) -0.0012(12)
C13 0.059(2) 0.073(2) 0.040(2) -0.021(2) -0.0085(14) 0.0016(14)
C14 0.076(2) 0.070(2) 0.0384(15) -0.031(2) 0.0139(14) -0.0145(14)
C15 0.063(2) 0.059(2) 0.052(2) -0.007(2) 0.0237(15) -0.0152(14)
C16 0.0433(15) 0.052(2) 0.0405(14) -0.0026(13) 0.0081(12) -0.0062(12)
C21 0.0388(12) 0.0328(12) 0.0315(11) -0.0028(10) -0.0003(9) 0.0036(10)
C22 0.0449(15) 0.0355(13) 0.050(2) -0.0012(12) 0.0072(12) -0.0033(11)
C23 0.066(2) 0.0341(15) 0.066(2) -0.0059(14) 0.006(2) -0.0074(14)
C24 0.062(2) 0.048(2) 0.068(2) -0.022(2) 0.005(2) 0.0023(15)
C25 0.044(2) 0.057(2) 0.053(2) -0.0095(14) 0.0103(13) 0.0066(14)
C26 0.0442(14) 0.0400(14) 0.0368(12) 0.0002(11) 0.0047(10) 0.0003(11)

loop_
_atom_site_label
_atom_site_fract_x
_atom_site_fract_y
_atom_site_fract_z
_atom_site_U_iso_or_equiv
_atom_site_thermal_displace_type
_atom_site_calc_flag
_atom_site_refinement_flags
_atom_site_occupancy
_atom_site_disorder_group
_atom_site_type_symbol
Pd 0 0 0 0.03593(10) Uani d S 1 . Pd
S1 -0.04599(11) 0.05740(6) 0.11439(3) 0.0401(2) Uani d . 1 . S
S2 0.26046(11) 0.14406(6) -0.00859(3) 0.0434(2) Uani d . 1 . S
C1 0.1417(4) 0.1691(2) 0.12876(12) 0.0333(5) Uani d . 1 . C
C2 0.2791(4) 0.2100(2) 0.07423(12) 0.0340(5) Uani d . 1 . C
C11 0.1483(4) 0.2186(2) 0.20298(12) 0.0355(5) Uani d . 1 . C
C12 0.3389(5) 0.2066(3) 0.24715(14) 0.0459(6) Uani d . 1 . C
C13 0.3442(6) 0.2570(3) 0.31490(15) 0.0574(8) Uani d . 1 . C
C14 0.1641(6) 0.3200(3) 0.3388(2) 0.0613(9) Uani d . 1 . C
C15 -0.0261(6) 0.3303(3) 0.2958(2) 0.0573(8) Uani d . 1 . C
C16 -0.0359(5) 0.2798(3) 0.22828(14) 0.0450(6) Uani d . 1 . C
C21 0.4387(4) 0.3109(2) 0.08102(12) 0.0344(5) Uani d . 1 . C
C22 0.3914(5) 0.4122(2) 0.12120(15) 0.0435(6) Uani d . 1 . C
C23 0.5399(6) 0.5059(3) 0.1244(2) 0.0556(8) Uani d . 1 . C
C24 0.7390(6) 0.5009(3) 0.0876(2) 0.0592(8) Uani d . 1 . C
C25 0.7869(5) 0.4026(3) 0.0478(2) 0.0512(7) Uani d . 1 . C
C26 0.6400(4) 0.3080(2) 0.04441(13) 0.0402(6) Uani d . 1 . C
H12 0.459(4) 0.166(2) 0.2306(13) 0.036(7) Uiso d . 1 . H
H13 0.480(6) 0.250(3) 0.3397(17) 0.066(10) Uiso d . 1 . H
H14 0.158(6) 0.357(3) 0.3880(18) 0.073(10) Uiso d . 1 . H
H15 -0.139(5) 0.372(3) 0.3070(17) 0.059(9) Uiso d . 1 . H
H16 -0.154(5) 0.289(3) 0.2024(15) 0.047(8) Uiso d . 1 . H
H22 0.266(5) 0.418(3) 0.1446(15) 0.048(8) Uiso d . 1 . H
H23 0.512(5) 0.569(3) 0.1493(17) 0.064(10) Uiso d . 1 . H
H24 0.833(6) 0.564(3) 0.0906(18) 0.072(10) Uiso d . 1 . H
H25 0.907(5) 0.395(3) 0.0243(15) 0.050(8) Uiso d . 1 . H
H26 0.677(4) 0.243(2) 0.0173(13) 0.032(6) Uiso d . 1 . H

loop_
_atom_type_symbol
_atom_type_description
_atom_type_scat_dispersion_real
_atom_type_scat_dispersion_imag
_atom_type_scat_source
C C 0.0033 0.0016 'International Tables Vol C Tables 4.2.6.8 and 6.1.1.4'
H H 0.0000 0.0000 'International Tables Vol C Tables 4.2.6.8 and 6.1.1.4'
S S 0.1246 0.1234 'International Tables Vol C Tables 4.2.6.8 and 6.1.1.4'
Pd Pd -0.9988 1.0072 'International Tables Vol C Tables 4.2.6.8 and 6.1.1.4'

loop_
_geom_angle_atom_site_label_1
_geom_angle_atom_site_label_2
_geom_angle_atom_site_label_3
_geom_angle_site_symmetry_1
_geom_angle_site_symmetry_3
_geom_angle
_geom_angle_publ_flag
S2 Pd S2 3 . 180.0 ?
S2 Pd S1 3 3 87.92(2) ?
S2 Pd S1 . 3 92.08(2) ?
S2 Pd S1 3 . 92.08(2) y
S2 Pd S1 . . 87.92(2) y
S1 Pd S1 3 . 180.0 ?
C1 S1 Pd . . 105.32(8) y
C2 S2 Pd . . 105.93(8) y
C2 C1 C11 . . 123.4(2) ?
C2 C1 S1 . . 121.6(2) y
C11 C1 S1 . . 115.0(2) ?
C1 C2 C21 . . 125.2(2) ?
C1 C2 S2 . . 119.2(2) y
C21 C2 S2 . . 115.7(2) ?
C16 C11 C12 . . 119.1(2) ?
C16 C11 C1 . . 120.0(2) ?
C12 C11 C1 . . 120.9(2) ?
C13 C12 C11 . . 119.9(3) ?
C14 C13 C12 . . 120.8(3) ?
C13 C14 C15 . . 119.6(3) ?
C14 C15 C16 . . 120.7(3) ?
C15 C16 C11 . . 120.0(3) ?
C22 C21 C26 . . 118.1(2) ?
C22 C21 C2 . . 122.1(2) ?
C26 C21 C2 . . 119.8(2) ?
C23 C22 C21 . . 120.6(3) ?
C22 C23 C24 . . 120.3(3) ?
C25 C24 C23 . . 119.8(3) ?
C24 C25 C26 . . 120.5(3) ?
C25 C26 C21 . . 120.8(3) ?

loop_
_geom_bond_atom_site_label_1
_geom_bond_atom_site_label_2
_geom_bond_site_symmetry_2
_geom_bond_distance
_geom_bond_publ_flag
Pd S2 3 2.2496(6) ?
Pd S2 . 2.2496(6) y
Pd S1 3 2.2501(6) ?
Pd S1 . 2.2501(6) y
S1 C1 . 1.695(2) y
S2 C2 . 1.712(2) y
C1 C2 . 1.400(3) y
C1 C11 . 1.490(3) ?
C2 C21 . 1.482(3) ?
C11 C16 . 1.388(4) ?
C11 C12 . 1.388(4) ?
C12 C13 . 1.383(4) ?
C13 C14 . 1.369(5) ?
C14 C15 . 1.372(5) ?
C15 C16 . 1.379(4) ?
C21 C22 . 1.395(4) ?
C21 C26 . 1.395(3) ?
C22 C23 . 1.374(4) ?
C23 C24 . 1.386(5) ?
C24 C25 . 1.365(4) ?
C25 C26 . 1.377(4) ?
